data_2215882
loop_
_publ_author_name
'Wang, Pin-Liang'
'Zeng, Hai-Su'
'Kang, Si-Shun'
'Wang, Hai-Bo'

_publ_section_title
;
 2-Chloro-3-(2,2,2-trifluoroethoxy)pyridine
;
_journal_coeditor_code DN2242
_journal_issue 11
_journal_name_full 'Acta Crystallographica Section E'
_journal_page_first o4355
_journal_page_last o4355
_journal_paper_doi 10.1107/S1600536807050337
_journal_volume 63
_journal_year 2007
_chemical_formula_iupac 'C7 H5 Cl F3 N O'
_chemical_formula_moiety 'C7 H5 Cl F3 N O'
_chemical_formula_sum 'C7 H5 Cl F3 N O'
_chemical_formula_weight 211.57
_chemical_name_systematic
;
2-Chloro-3-(2,2,2-trifluoroethoxy)pyridine
;
_space_group_IT_number 61
_symmetry_cell_setting orthorhombic
_symmetry_space_group_name_Hall '-P 2ac 2ab'
_symmetry_space_group_name_H-M 'P b c a'
_atom_sites_solution_hydrogens geom
_atom_sites_solution_primary direct
_atom_sites_solution_secondary difmap
_audit_creation_method SHELXL-97
_cell_angle_alpha 90.00
_cell_angle_beta 90.00
_cell_angle_gamma 90.00
_cell_formula_units_Z 8
_cell_length_a 12.907(3)
_cell_length_b 7.469(2)
_cell_length_c 18.520(4)
_cell_measurement_reflns_used 25
_cell_measurement_temperature 293(2)
_cell_measurement_theta_max 12
_cell_measurement_theta_min 9
_cell_volume 1785.4(7)
_computing_cell_refinement 'CAD-4 Software (Enraf--Nonius, 1989)'
_computing_data_collection 'CAD-4 Software (Enraf--Nonius, 1989)'
_computing_data_reduction 'XCAD4 (Harms & Wocadlo,1995)'
_computing_molecular_graphics 'ORTEPIII (Burnett & Johnson, 1996) and ORTEP-3 for Windows (Farrugia, 1997)'
_computing_publication_material 'SHELXL97 (Sheldrick, 1997)'
_computing_structure_refinement 'SHELXL97 (Sheldrick, 1997)'
_computing_structure_solution 'SHELXS97 (Sheldrick, 1997)'
_diffrn_ambient_temperature 293(2)
_diffrn_measured_fraction_theta_full 0.999
_diffrn_measured_fraction_theta_max 0.999
_diffrn_measurement_device_type 'Enraf--Nonius CAD-4'
_diffrn_measurement_method \w/2\q
_diffrn_radiation_monochromator graphite
_diffrn_radiation_source 'fine-focus sealed tube'
_diffrn_radiation_type MoK\a
_diffrn_radiation_wavelength 0.71073
_diffrn_reflns_av_R_equivalents 0.0000
_diffrn_reflns_av_sigmaI/netI 0.0519
_diffrn_reflns_limit_h_max 15
_diffrn_reflns_limit_h_min 0
_diffrn_reflns_limit_k_max 9
_diffrn_reflns_limit_k_min 0
_diffrn_reflns_limit_l_max 22
_diffrn_reflns_limit_l_min 0
_diffrn_reflns_number 1749
_diffrn_reflns_theta_full 25.96
_diffrn_reflns_theta_max 25.96
_diffrn_reflns_theta_min 2.20
_diffrn_standards_decay_% 0
_diffrn_standards_interval_count 200
_diffrn_standards_interval_time 120
_diffrn_standards_number 3
_exptl_absorpt_coefficient_mu 0.434
_exptl_absorpt_correction_T_max 0.8809
_exptl_absorpt_correction_T_min 0.8456
_exptl_absorpt_correction_type psi-scan
_exptl_absorpt_process_details '(North <i>et al.</i>,  1968)'
_exptl_crystal_colour Colourless
_exptl_crystal_density_diffrn 1.574
_exptl_crystal_density_method 'not measured'
_exptl_crystal_description Block
_exptl_crystal_F_000 848
_exptl_crystal_size_max 0.40
_exptl_crystal_size_mid 0.30
_exptl_crystal_size_min 0.30
_refine_diff_density_max 0.260
_refine_diff_density_min -0.305
_refine_ls_extinction_method none
_refine_ls_goodness_of_fit_ref 1.036
_refine_ls_hydrogen_treatment constr
_refine_ls_matrix_type full
_refine_ls_number_parameters 118
_refine_ls_number_reflns 1749
_refine_ls_number_restraints 0
_refine_ls_restrained_S_all 1.036
_refine_ls_R_factor_all 0.1669
_refine_ls_R_factor_gt 0.0795
_refine_ls_shift/su_max 0.000
_refine_ls_shift/su_mean 0.000
_refine_ls_structure_factor_coef Fsqd
_refine_ls_weighting_details 'calc w=1/[\s^2^(Fo^2^)+(0.0827P)^2^+3.9201P] where P=(Fo^2^+2Fc^2^)/3'
_refine_ls_weighting_scheme calc
_refine_ls_wR_factor_gt 0.1820
_refine_ls_wR_factor_ref 0.2369
_reflns_number_gt 814
_reflns_number_total 1749
_reflns_threshold_expression I>2\s(I)
_cod_data_source_file dn2242.cif
_cod_data_source_block I
_cod_database_code 2215882
_cod_database_fobs_code 2215882

loop_
_symmetry_equiv_pos_as_xyz
'x, y, z'
'-x+1/2, -y, z+1/2'
'-x, y+1/2, -z+1/2'
'x+1/2, -y+1/2, -z'
'-x, -y, -z'
'x-1/2, y, -z-1/2'
'x, -y-1/2, z-1/2'
'-x-1/2, y-1/2, z'

loop_
_atom_site_type_symbol
_atom_site_label
_atom_site_fract_x
_atom_site_fract_y
_atom_site_fract_z
_atom_site_U_iso_or_equiv
_atom_site_adp_type
_atom_site_calc_flag
_atom_site_refinement_flags
_atom_site_occupancy
C C1 0.3876(8) 0.2387(13) 0.4626(4) 0.089(2) Uani d . 1
C C2 0.3770(5) 0.2123(10) 0.3840(4) 0.078(2) Uani d . 1
H H2A 0.4131 0.3065 0.3581 0.094 Uiso calc R 1
H H2B 0.4065 0.0980 0.3700 0.094 Uiso calc R 1
C C3 0.2438(5) 0.1764(7) 0.2976(3) 0.0588(15) Uani d . 1
C C4 0.1336(4) 0.1758(8) 0.2832(3) 0.0561(15) Uani d . 1
C C5 0.1602(5) 0.1046(11) 0.1698(4) 0.081(2) Uani d . 1
H H5 0.1328 0.0785 0.1245 0.097 Uiso calc R 1
C C6 0.2693(5) 0.1007(9) 0.1781(3) 0.0692(18) Uani d . 1
H H6 0.3129 0.0767 0.1393 0.083 Uiso calc R 1
C C7 0.3077(4) 0.1340(8) 0.2457(3) 0.0562(15) Uani d . 1
H H7 0.3785 0.1265 0.2546 0.067 Uiso calc R 1
Cl Cl1 0.04948(12) 0.2192(3) 0.35288(11) 0.0830(7) Uani d . 1
F F1 0.3504(4) 0.3979(8) 0.4816(3) 0.1198(17) Uani d . 1
F F2 0.4852(4) 0.2529(7) 0.4787(2) 0.1119(16) Uani d . 1
F F3 0.3469(4) 0.1264(8) 0.4989(3) 0.1251(19) Uani d . 1
N N1 0.0970(4) 0.1421(7) 0.2211(3) 0.0710(16) Uani d . 1
O O1 0.2678(3) 0.2168(6) 0.36733(19) 0.0668(12) Uani d . 1

loop_
_atom_site_aniso_label
_atom_site_aniso_U_11
_atom_site_aniso_U_22
_atom_site_aniso_U_33
_atom_site_aniso_U_12
_atom_site_aniso_U_13
_atom_site_aniso_U_23
C1 0.101(7) 0.091(7) 0.074(5) 0.009(6) -0.031(5) 0.004(5)
C2 0.049(3) 0.083(5) 0.102(5) 0.015(4) -0.011(3) -0.015(4)
C3 0.045(3) 0.042(3) 0.089(4) -0.003(3) -0.005(4) 0.006(3)
C4 0.041(3) 0.060(4) 0.067(4) 0.004(3) -0.003(3) 0.002(3)
C5 0.067(5) 0.109(6) 0.067(4) -0.010(4) -0.012(4) -0.008(4)
C6 0.063(4) 0.075(5) 0.070(4) -0.002(4) 0.003(3) -0.012(3)
C7 0.031(3) 0.068(4) 0.070(4) 0.002(3) 0.005(3) 0.019(3)
Cl1 0.0444(8) 0.0978(14) 0.1067(14) 0.0030(9) 0.0116(9) -0.0115(11)
F1 0.128(4) 0.118(4) 0.114(4) 0.006(3) -0.005(3) -0.004(3)
F2 0.108(4) 0.121(4) 0.107(4) 0.003(3) -0.016(3) -0.011(3)
F3 0.145(5) 0.122(4) 0.108(4) -0.003(4) -0.013(3) 0.005(3)
N1 0.043(3) 0.079(4) 0.091(4) -0.001(3) -0.015(3) -0.020(3)
O1 0.040(2) 0.105(4) 0.056(2) -0.001(2) -0.0037(18) -0.002(2)

loop_
_atom_type_symbol
_atom_type_description
_atom_type_scat_dispersion_real
_atom_type_scat_dispersion_imag
_atom_type_scat_source
C C 0.0033 0.0016 'International Tables Vol C Tables 4.2.6.8 and 6.1.1.4'
H H 0.0000 0.0000 'International Tables Vol C Tables 4.2.6.8 and 6.1.1.4'
N N 0.0061 0.0033 'International Tables Vol C Tables 4.2.6.8 and 6.1.1.4'
O O 0.0106 0.0060 'International Tables Vol C Tables 4.2.6.8 and 6.1.1.4'
F F 0.0171 0.0103 'International Tables Vol C Tables 4.2.6.8 and 6.1.1.4'
Cl Cl 0.1484 0.1585 'International Tables Vol C Tables 4.2.6.8 and 6.1.1.4'

loop_
_geom_angle_atom_site_label_1
_geom_angle_atom_site_label_2
_geom_angle_atom_site_label_3
_geom_angle
F3 C1 F2 110.7(7)
F3 C1 F1 108.6(8)
F2 C1 F1 102.5(8)
F3 C1 C2 114.9(8)
F2 C1 C2 109.1(8)
F1 C1 C2 110.4(7)
O1 C2 C1 107.4(6)
O1 C2 H2A 110.2
C1 C2 H2A 110.2
O1 C2 H2B 110.2
C1 C2 H2B 110.2
H2A C2 H2B 108.5
C7 C3 O1 127.4(5)
C7 C3 C4 119.0(6)
O1 C3 C4 113.5(5)
N1 C4 C3 122.2(5)
N1 C4 Cl1 118.9(5)
C3 C4 Cl1 118.9(5)
N1 C5 C6 123.8(6)
N1 C5 H5 118.1
C6 C5 H5 118.1
C7 C6 C5 117.1(6)
C7 C6 H6 121.5
C5 C6 H6 121.5
C3 C7 C6 119.2(6)
C3 C7 H7 120.4
C6 C7 H7 120.4
C4 N1 C5 118.6(5)
C3 O1 C2 114.9(5)

loop_
_geom_bond_atom_site_label_1
_geom_bond_atom_site_label_2
_geom_bond_distance
C1 F3 1.197(9)
C1 F2 1.299(10)
C1 F1 1.330(9)
C1 C2 1.474(10)
C2 O1 1.443(7)
C2 H2A 0.9700
C2 H2B 0.9700
C3 C7 1.305(8)
C3 O1 1.363(7)
C3 C4 1.447(8)
C4 N1 1.269(7)
C4 Cl1 1.717(6)
C5 N1 1.284(8)
C5 C6 1.417(9)
C5 H5 0.9300
C6 C7 1.370(8)
C6 H6 0.9300
C7 H7 0.9300

loop_
_cod_related_entry_id
_cod_related_entry_database
_cod_related_entry_code
1 ChemSpider 13338011
